data_1569427
loop_
_publ_author_name
'Yang, Zhaozheng'
'Esteve, Ferran'
'Antheaume, Cyril'
'Lehn, Jean-Marie'

_publ_section_title
;
 Dynamic covalent self-assembly and self-sorting processes in the
 formation of imine-based macrocycles and macrobicyclic cages.
;
_journal_issue 24
_journal_name_full 'Chemical science'
_journal_page_first 6631
_journal_page_last 6642
_journal_paper_doi 10.1039/d3sc01174g
_journal_volume 14
_journal_year 2023
_chemical_formula_moiety 'C72 H66 N8, 3(C H Cl3)'
_chemical_formula_sum 'C75 H69 Cl9 N8'
_chemical_formula_weight 1401.43
_space_group_crystal_system triclinic
_space_group_IT_number 2
_space_group_name_Hall '-P 1'
_space_group_name_H-M_alt 'P -1'
_atom_sites_solution_hydrogens geom
_atom_sites_solution_primary direct
_atom_sites_solution_secondary difmap
_audit_creation_method SHELXL-2014/7
_audit_update_record
;
2020-07-23 deposited with the CCDC.	2023-05-26 downloaded from the CCDC.
;
_cell_angle_alpha 76.114(3)
_cell_angle_beta 82.526(3)
_cell_angle_gamma 62.714(3)
_cell_formula_units_Z 2
_cell_length_a 12.9054(10)
_cell_length_b 13.4545(11)
_cell_length_c 22.5621(18)
_cell_measurement_reflns_used 9724
_cell_measurement_temperature 120(2)
_cell_measurement_theta_max 27.76
_cell_measurement_theta_min 2.27
_cell_volume 3379.0(5)
_computing_cell_refinement 'Bruker SAINT'
_computing_data_collection 'Bruker APEX3'
_computing_data_reduction 'Bruker SAINT'
_computing_molecular_graphics 'Bruker SHELXTL'
_computing_publication_material 'Bruker SHELXTL'
_computing_structure_refinement 'SHELXL-2014/7 (Sheldrick, 2014)'
_computing_structure_solution 'SHELXT 2014/5 (Sheldrick, 2014)'
_diffrn_ambient_temperature 120(2)
_diffrn_measured_fraction_theta_full 0.999
_diffrn_measured_fraction_theta_max 0.996
_diffrn_measurement_device_type 'Bruker PHOTON-III CPAD'
_diffrn_measurement_method '\f and \w shuterless scans'
_diffrn_radiation_type MoK\a
_diffrn_radiation_wavelength 0.71073
_diffrn_reflns_av_R_equivalents 0.0546
_diffrn_reflns_av_unetI/netI 0.0322
_diffrn_reflns_Laue_measured_fraction_full 0.999
_diffrn_reflns_Laue_measured_fraction_max 0.996
_diffrn_reflns_limit_h_max 17
_diffrn_reflns_limit_h_min -16
_diffrn_reflns_limit_k_max 17
_diffrn_reflns_limit_k_min -17
_diffrn_reflns_limit_l_max 29
_diffrn_reflns_limit_l_min -29
_diffrn_reflns_number 147869
_diffrn_reflns_point_group_measured_fraction_full 0.999
_diffrn_reflns_point_group_measured_fraction_max 0.996
_diffrn_reflns_theta_full 25.242
_diffrn_reflns_theta_max 27.978
_diffrn_reflns_theta_min 1.986
_diffrn_source 'Mo-ImuS 3.0 microfocus tube'
_exptl_absorpt_coefficient_mu 0.424
_exptl_absorpt_correction_T_max 0.7456
_exptl_absorpt_correction_T_min 0.6456
_exptl_absorpt_correction_type multi-scan
_exptl_absorpt_process_details sadabs
_exptl_crystal_colour colourless
_exptl_crystal_density_diffrn 1.377
_exptl_crystal_description plate
_exptl_crystal_F_000 1456
_exptl_crystal_size_max 0.400
_exptl_crystal_size_mid 0.200
_exptl_crystal_size_min 0.140
_refine_diff_density_max 1.932
_refine_diff_density_min -1.456
_refine_diff_density_rms 0.081
_refine_ls_extinction_method none
_refine_ls_goodness_of_fit_ref 1.031
_refine_ls_hydrogen_treatment constr
_refine_ls_matrix_type full
_refine_ls_number_parameters 829
_refine_ls_number_reflns 16195
_refine_ls_number_restraints 0
_refine_ls_restrained_S_all 1.031
_refine_ls_R_factor_all 0.0831
_refine_ls_R_factor_gt 0.0659
_refine_ls_shift/su_max 0.001
_refine_ls_shift/su_mean 0.000
_refine_ls_structure_factor_coef Fsqd
_refine_ls_weighting_details 'w=1/[\s^2^(Fo^2^)+(0.0933P)^2^+4.9129P] where P=(Fo^2^+2Fc^2^)/3'
_refine_ls_weighting_scheme calc
_refine_ls_wR_factor_gt 0.1778
_refine_ls_wR_factor_ref 0.1941
_reflns_Friedel_coverage 0.000
_reflns_number_gt 12684
_reflns_number_total 16195
_reflns_threshold_expression 'I > 2\s(I)'
_cod_data_source_file d3sc01174g2.cif
_cod_data_source_block jmlzzy200702
_cod_database_code 1569427
_shelx_shelxl_version_number 2014/7
_shelx_space_group_comment
;
The symmetry employed for this shelxl refinement is uniquely defined
by the following loop, which should always be used as a source of
symmetry information in preference to the above space-group names.
They are only intended as comments.
;
_shelx_estimated_absorpt_t_min 0.849
_shelx_estimated_absorpt_t_max 0.943

loop_
_space_group_symop_operation_xyz
'x, y, z'
'-x, -y, -z'

loop_
_atom_site_label
_atom_site_type_symbol
_atom_site_fract_x
_atom_site_fract_y
_atom_site_fract_z
_atom_site_U_iso_or_equiv
_atom_site_adp_type
_atom_site_occupancy
_atom_site_site_symmetry_order
_atom_site_calc_flag
_atom_site_refinement_flags_posn
_atom_site_refinement_flags_adp
_atom_site_refinement_flags_occupancy
_atom_site_disorder_assembly
_atom_site_disorder_group
C1 C 0.3190(2) 1.23613(19) 0.16684(10) 0.0223(4) Uani 1 1 d . . . . .
H1A H 0.2896 1.3002 0.1885 0.027 Uiso 1 1 calc R U . . .
H1B H 0.3182 1.2686 0.1225 0.027 Uiso 1 1 calc R U . . .
C2 C 0.4447(2) 1.1553(2) 0.18506(11) 0.0268(5) Uani 1 1 d . . . . .
H2A H 0.4761 1.0925 0.1624 0.032 Uiso 1 1 calc R U . . .
H2B H 0.4928 1.1973 0.1737 0.032 Uiso 1 1 calc R U . . .
C3 C 0.4976(2) 0.9994(2) 0.26576(11) 0.0255(5) Uani 1 1 d . . . . .
H3 H 0.5206 0.9574 0.2341 0.031 Uiso 1 1 calc R U . . .
C4 C 0.5162(2) 0.9347(2) 0.32924(10) 0.0234(4) Uani 1 1 d . . . . .
C5 C 0.4550(2) 0.98167(19) 0.37937(11) 0.0245(5) Uani 1 1 d . . . . .
H5 H 0.3976 1.0590 0.3731 0.029 Uiso 1 1 calc R U . . .
C6 C 0.4776(2) 0.9162(2) 0.43808(11) 0.0248(5) Uani 1 1 d . . . . .
H6 H 0.4344 0.9494 0.4715 0.030 Uiso 1 1 calc R U . . .
C7 C 0.5627(2) 0.80182(19) 0.44938(10) 0.0209(4) Uani 1 1 d . . . . .
C8 C 0.6233(2) 0.7561(2) 0.39883(11) 0.0299(5) Uani 1 1 d . . . . .
H8 H 0.6824 0.6794 0.4049 0.036 Uiso 1 1 calc R U . . .
C9 C 0.5987(2) 0.8207(2) 0.34000(11) 0.0305(5) Uani 1 1 d . . . . .
H9 H 0.6389 0.7866 0.3064 0.037 Uiso 1 1 calc R U . . .
C10 C 0.5893(2) 0.73129(18) 0.51231(10) 0.0205(4) Uani 1 1 d . . . . .
C11 C 0.5524(2) 0.7800(2) 0.56407(11) 0.0270(5) Uani 1 1 d . . . . .
H11 H 0.5078 0.8604 0.5590 0.032 Uiso 1 1 calc R U . . .
C12 C 0.5791(2) 0.7141(2) 0.62256(11) 0.0269(5) Uani 1 1 d . . . . .
H12 H 0.5519 0.7504 0.6566 0.032 Uiso 1 1 calc R U . . .
C13 C 0.6453(2) 0.59528(18) 0.63264(10) 0.0210(4) Uani 1 1 d . . . . .
C14 C 0.6817(2) 0.5470(2) 0.58070(11) 0.0289(5) Uani 1 1 d . . . . .
H14 H 0.7267 0.4666 0.5856 0.035 Uiso 1 1 calc R U . . .
C15 C 0.6542(2) 0.6128(2) 0.52236(11) 0.0294(5) Uani 1 1 d . . . . .
H15 H 0.6801 0.5764 0.4884 0.035 Uiso 1 1 calc R U . . .
C16 C 0.6728(2) 0.52444(18) 0.69516(10) 0.0213(4) Uani 1 1 d . . . . .
C17 C 0.6680(2) 0.57208(19) 0.74487(11) 0.0230(4) Uani 1 1 d . . . . .
H17 H 0.6510 0.6504 0.7382 0.028 Uiso 1 1 calc R U . . .
C18 C 0.6879(2) 0.50607(19) 0.80381(11) 0.0232(4) Uani 1 1 d . . . . .
H18 H 0.6850 0.5400 0.8368 0.028 Uiso 1 1 calc R U . . .
C19 C 0.7120(2) 0.39102(19) 0.81542(10) 0.0220(4) Uani 1 1 d . . . . .
C20 C 0.7217(2) 0.34167(19) 0.76580(11) 0.0239(4) Uani 1 1 d . . . . .
H20 H 0.7416 0.2626 0.7725 0.029 Uiso 1 1 calc R U . . .
C21 C 0.7025(2) 0.40688(19) 0.70706(11) 0.0243(5) Uani 1 1 d . . . . .
H21 H 0.7095 0.3716 0.6740 0.029 Uiso 1 1 calc R U . . .
C22 C 0.7240(2) 0.32615(19) 0.87884(11) 0.0233(4) Uani 1 1 d . . . . .
H22 H 0.7299 0.3594 0.9101 0.028 Uiso 1 1 calc R U . . .
C23 C 0.7413(2) 0.1732(2) 0.95812(11) 0.0260(5) Uani 1 1 d . . . . .
H23A H 0.7424 0.2261 0.9816 0.031 Uiso 1 1 calc R U . . .
H23B H 0.8171 0.1040 0.9635 0.031 Uiso 1 1 calc R U . . .
C24 C 0.6431(2) 0.13970(19) 0.98328(11) 0.0247(5) Uani 1 1 d . . . . .
H24A H 0.6447 0.0847 0.9604 0.030 Uiso 1 1 calc R U . . .
H24B H 0.6590 0.0998 1.0265 0.030 Uiso 1 1 calc R U . . .
C25 C 0.2643(2) 1.10413(19) 0.13962(10) 0.0242(5) Uani 1 1 d . . . . .
H25A H 0.3493 1.0544 0.1389 0.029 Uiso 1 1 calc R U . . .
H25B H 0.2419 1.1485 0.0976 0.029 Uiso 1 1 calc R U . . .
C26 C 0.2010(2) 1.0291(2) 0.15860(11) 0.0277(5) Uani 1 1 d . . . . .
H26A H 0.1158 1.0780 0.1592 0.033 Uiso 1 1 calc R U . . .
H26B H 0.2187 0.9806 0.1284 0.033 Uiso 1 1 calc R U . . .
C27 C 0.1562(2) 0.96059(19) 0.25850(11) 0.0272(5) Uani 1 1 d . . . . .
H27 H 0.0778 1.0118 0.2478 0.033 Uiso 1 1 calc R U . . .
C28 C 0.1802(2) 0.88835(19) 0.32037(11) 0.0259(5) Uani 1 1 d . . . . .
C29 C 0.0892(2) 0.8767(2) 0.35673(11) 0.0269(5) Uani 1 1 d . . . . .
H29 H 0.0124 0.9155 0.3414 0.032 Uiso 1 1 calc R U . . .
C30 C 0.1089(2) 0.8090(2) 0.41518(12) 0.0271(5) Uani 1 1 d . . . . .
H30 H 0.0454 0.8017 0.4390 0.033 Uiso 1 1 calc R U . . .
C31 C 0.2203(2) 0.75145(19) 0.43957(11) 0.0237(4) Uani 1 1 d . . . . .
C32 C 0.3119(2) 0.7637(2) 0.40234(12) 0.0288(5) Uani 1 1 d . . . . .
H32 H 0.3888 0.7250 0.4175 0.035 Uiso 1 1 calc R U . . .
C33 C 0.2920(2) 0.8308(2) 0.34417(12) 0.0304(5) Uani 1 1 d . . . . .
H33 H 0.3553 0.8379 0.3201 0.036 Uiso 1 1 calc R U . . .
C34 C 0.2419(2) 0.68319(19) 0.50282(11) 0.0243(5) Uani 1 1 d . . . . .
C35 C 0.1627(2) 0.6470(2) 0.53630(12) 0.0315(5) Uani 1 1 d . . . . .
H35 H 0.0908 0.6679 0.5187 0.038 Uiso 1 1 calc R U . . .
C36 C 0.1865(2) 0.5811(3) 0.59495(12) 0.0335(6) Uani 1 1 d . . . . .
H36 H 0.1304 0.5576 0.6164 0.040 Uiso 1 1 calc R U . . .
C37 C 0.2896(2) 0.5485(2) 0.62309(11) 0.0257(5) Uani 1 1 d . . . . .
C38 C 0.3674(3) 0.5877(3) 0.59074(15) 0.0484(8) Uani 1 1 d . . . . .
H38 H 0.4383 0.5683 0.6090 0.058 Uiso 1 1 calc R U . . .
C39 C 0.3436(3) 0.6541(3) 0.53274(15) 0.0483(8) Uani 1 1 d . . . . .
H39 H 0.3978 0.6810 0.5124 0.058 Uiso 1 1 calc R U . . .
C40 C 0.3197(2) 0.4727(2) 0.68428(11) 0.0286(5) Uani 1 1 d . . . . .
C41 C 0.2370(2) 0.4594(3) 0.72683(13) 0.0399(7) Uani 1 1 d . . . . .
H41 H 0.1568 0.5031 0.7173 0.048 Uiso 1 1 calc R U . . .
C42 C 0.2673(2) 0.3849(3) 0.78255(13) 0.0388(6) Uani 1 1 d . . . . .
H42 H 0.2080 0.3777 0.8103 0.047 Uiso 1 1 calc R U . . .
C43 C 0.3831(2) 0.3205(3) 0.79843(12) 0.0339(6) Uani 1 1 d . . . . .
C44 C 0.4690(3) 0.3237(3) 0.75431(15) 0.0476(8) Uani 1 1 d . . . . .
H44 H 0.5488 0.2737 0.7626 0.057 Uiso 1 1 calc R U . . .
C45 C 0.4381(3) 0.3995(3) 0.69867(15) 0.0477(8) Uani 1 1 d . . . . .
H45 H 0.4974 0.4024 0.6696 0.057 Uiso 1 1 calc R U . . .
C46 C 0.4243(2) 0.2380(2) 0.85609(12) 0.0337(6) Uani 1 1 d . . . . .
H46 H 0.5060 0.1948 0.8613 0.040 Uiso 1 1 calc R U . . .
C47 C 0.4176(2) 0.1358(2) 0.95311(11) 0.0284(5) Uani 1 1 d . . . . .
H47A H 0.4933 0.0783 0.9401 0.034 Uiso 1 1 calc R U . . .
H47B H 0.3701 0.0959 0.9728 0.034 Uiso 1 1 calc R U . . .
C48 C 0.4391(2) 0.1905(2) 0.99958(11) 0.0252(5) Uani 1 1 d . . . . .
H48A H 0.3642 0.2538 1.0086 0.030 Uiso 1 1 calc R U . . .
H48B H 0.4652 0.1328 1.0380 0.030 Uiso 1 1 calc R U . . .
C49 C 0.1187(2) 1.27217(19) 0.17414(10) 0.0226(4) Uani 1 1 d . . . . .
H49A H 0.0670 1.2357 0.1746 0.027 Uiso 1 1 calc R U . . .
H49B H 0.1108 1.3247 0.1340 0.027 Uiso 1 1 calc R U . . .
C50 C 0.0768(2) 1.34196(19) 0.22400(10) 0.0242(5) Uani 1 1 d . . . . .
H50A H 0.1266 1.3805 0.2233 0.029 Uiso 1 1 calc R U . . .
H50B H -0.0042 1.4017 0.2159 0.029 Uiso 1 1 calc R U . . .
C51 C 0.1282(2) 1.28090(19) 0.32643(10) 0.0236(4) Uani 1 1 d . . . . .
H51 H 0.1562 1.3371 0.3179 0.028 Uiso 1 1 calc R U . . .
C52 C 0.1415(2) 1.20961(19) 0.38852(10) 0.0221(4) Uani 1 1 d . . . . .
C53 C 0.1731(2) 1.2374(2) 0.43671(11) 0.0240(4) Uani 1 1 d . . . . .
H53 H 0.1833 1.3049 0.4299 0.029 Uiso 1 1 calc R U . . .
C54 C 0.1901(2) 1.16781(19) 0.49477(11) 0.0231(4) Uani 1 1 d . . . . .
H54 H 0.2098 1.1894 0.5272 0.028 Uiso 1 1 calc R U . . .
C55 C 0.1786(2) 1.06630(19) 0.50582(10) 0.0215(4) Uani 1 1 d . . . . .
C56 C 0.1465(2) 1.0394(2) 0.45676(11) 0.0268(5) Uani 1 1 d . . . . .
H56 H 0.1375 0.9713 0.4631 0.032 Uiso 1 1 calc R U . . .
C57 C 0.1278(2) 1.1096(2) 0.39955(11) 0.0266(5) Uani 1 1 d . . . . .
H57 H 0.1055 1.0897 0.3673 0.032 Uiso 1 1 calc R U . . .
C58 C 0.1993(2) 0.98872(18) 0.56669(11) 0.0224(4) Uani 1 1 d . . . . .
C59 C 0.2725(2) 0.9847(2) 0.60883(11) 0.0250(5) Uani 1 1 d . . . . .
H59 H 0.3103 1.0329 0.5982 0.030 Uiso 1 1 calc R U . . .
C60 C 0.2912(2) 0.9117(2) 0.66589(11) 0.0268(5) Uani 1 1 d . . . . .
H60 H 0.3417 0.9106 0.6934 0.032 Uiso 1 1 calc R U . . .
C61 C 0.2361(2) 0.83974(19) 0.68328(11) 0.0241(4) Uani 1 1 d . . . . .
C62 C 0.1632(2) 0.8432(2) 0.64121(12) 0.0273(5) Uani 1 1 d . . . . .
H62 H 0.1253 0.7950 0.6518 0.033 Uiso 1 1 calc R U . . .
C63 C 0.1455(2) 0.9157(2) 0.58455(11) 0.0264(5) Uani 1 1 d . . . . .
H63 H 0.0955 0.9161 0.5569 0.032 Uiso 1 1 calc R U . . .
C64 C 0.2557(2) 0.7608(2) 0.74384(11) 0.0269(5) Uani 1 1 d . . . . .
C65 C 0.1691(2) 0.7305(2) 0.77319(12) 0.0311(5) Uani 1 1 d . . . . .
H65 H 0.0960 0.7612 0.7545 0.037 Uiso 1 1 calc R U . . .
C66 C 0.1891(2) 0.6557(2) 0.82965(13) 0.0324(5) Uani 1 1 d . . . . .
H66 H 0.1293 0.6358 0.8489 0.039 Uiso 1 1 calc R U . . .
C67 C 0.2947(2) 0.6094(2) 0.85855(12) 0.0275(5) Uani 1 1 d . . . . .
C68 C 0.3820(2) 0.6387(3) 0.82928(13) 0.0384(6) Uani 1 1 d . . . . .
H68 H 0.4552 0.6074 0.8480 0.046 Uiso 1 1 calc R U . . .
C69 C 0.3625(2) 0.7129(3) 0.77316(13) 0.0384(6) Uani 1 1 d . . . . .
H69 H 0.4229 0.7321 0.7540 0.046 Uiso 1 1 calc R U . . .
C70 C 0.3114(2) 0.5329(2) 0.91915(12) 0.0278(5) Uani 1 1 d . . . . .
H70 H 0.2513 0.5118 0.9360 0.033 Uiso 1 1 calc R U . . .
C71 C 0.4049(2) 0.42487(19) 1.01057(11) 0.0266(5) Uani 1 1 d . . . . .
H71A H 0.3359 0.4094 1.0169 0.032 Uiso 1 1 calc R U . . .
H71B H 0.4011 0.4677 1.0415 0.032 Uiso 1 1 calc R U . . .
C72 C 0.5153(2) 0.31213(19) 1.01909(10) 0.0239(4) Uani 1 1 d . . . . .
H72A H 0.5836 0.3287 1.0108 0.029 Uiso 1 1 calc R U . . .
H72B H 0.5182 0.2722 1.0623 0.029 Uiso 1 1 calc R U . . .
C73 C 0.0877(3) 0.2886(3) 0.94076(14) 0.0422(7) Uani 1 1 d . . . . .
H73 H 0.1641 0.2587 0.9180 0.051 Uiso 1 1 calc R U . . .
C74 C -0.0028(3) 0.3383(3) 0.66242(18) 0.0476(8) Uani 1 1 d . . . . .
H74 H -0.0726 0.3235 0.6649 0.057 Uiso 1 1 calc R U . . .
C75 C 0.1429(3) 0.0234(3) 0.82664(17) 0.0562(9) Uani 1 1 d . . . . .
H75 H 0.1635 -0.0006 0.7864 0.067 Uiso 1 1 calc R U . . .
N1 N 0.23911(17) 1.18355(15) 0.17991(8) 0.0199(4) Uani 1 1 d . . . . .
N2 N 0.45287(18) 1.10734(17) 0.25070(9) 0.0253(4) Uani 1 1 d . . . . .
N3 N 0.72668(18) 0.22789(16) 0.89369(9) 0.0246(4) Uani 1 1 d . . . . .
N4 N 0.2369(2) 0.95671(17) 0.21899(10) 0.0281(4) Uani 1 1 d . . . . .
N5 N 0.3576(2) 0.22076(18) 0.89933(9) 0.0279(4) Uani 1 1 d . . . . .
N6 N 0.08084(18) 1.27002(17) 0.28408(9) 0.0243(4) Uani 1 1 d . . . . .
N7 N 0.40220(19) 0.49441(16) 0.94958(9) 0.0261(4) Uani 1 1 d . . . . .
N8 N 0.52535(17) 0.23500(16) 0.98011(9) 0.0217(4) Uani 1 1 d . . . . .
Cl1 Cl 0.06424(12) 0.17257(10) 0.98248(6) 0.0824(4) Uani 1 1 d . . . . .
Cl2 Cl 0.09447(10) 0.36673(10) 0.99129(5) 0.0683(3) Uani 1 1 d . . . . .
Cl3 Cl -0.02267(8) 0.37703(9) 0.88788(5) 0.0607(2) Uani 1 1 d . . . . .
Cl4 Cl -0.00561(12) 0.42992(10) 0.59200(6) 0.0788(3) Uani 1 1 d . . . . .
Cl5 Cl -0.01166(9) 0.39926(9) 0.72462(6) 0.0677(3) Uani 1 1 d . . . . .
Cl6 Cl 0.12088(7) 0.20743(7) 0.66594(4) 0.0530(2) Uani 1 1 d . . . . .
Cl7 Cl 0.16717(17) -0.09695(10) 0.88422(7) 0.1105(6) Uani 1 1 d . . . . .
Cl8 Cl 0.23233(9) 0.08768(13) 0.83644(6) 0.0794(3) Uani 1 1 d . . . . .
Cl9 Cl -0.00338(8) 0.12123(8) 0.82687(6) 0.0617(3) Uani 1 1 d . . . . .

loop_
_atom_site_aniso_label
_atom_site_aniso_U_11
_atom_site_aniso_U_22
_atom_site_aniso_U_33
_atom_site_aniso_U_23
_atom_site_aniso_U_13
_atom_site_aniso_U_12
C1 0.0273(12) 0.0194(10) 0.0219(10) -0.0010(8) -0.0023(8) -0.0128(9)
C2 0.0268(12) 0.0316(12) 0.0230(11) -0.0016(9) -0.0023(9) -0.0153(10)
C3 0.0247(12) 0.0287(11) 0.0244(11) -0.0054(9) -0.0020(9) -0.0125(10)
C4 0.0241(11) 0.0232(10) 0.0249(11) -0.0035(8) -0.0039(8) -0.0121(9)
C5 0.0242(11) 0.0195(10) 0.0281(11) -0.0043(8) -0.0030(9) -0.0078(9)
C6 0.0267(12) 0.0220(10) 0.0259(11) -0.0065(9) -0.0003(9) -0.0103(9)
C7 0.0210(11) 0.0207(10) 0.0243(10) -0.0043(8) -0.0018(8) -0.0118(9)
C8 0.0313(13) 0.0221(11) 0.0285(12) -0.0056(9) 0.0002(10) -0.0053(10)
C9 0.0337(14) 0.0260(12) 0.0260(12) -0.0080(9) 0.0022(10) -0.0077(10)
C10 0.0217(11) 0.0192(10) 0.0232(10) -0.0042(8) -0.0012(8) -0.0112(8)
C11 0.0308(13) 0.0190(10) 0.0271(11) -0.0045(9) 0.0023(9) -0.0084(9)
C12 0.0320(13) 0.0206(11) 0.0255(11) -0.0054(9) 0.0036(9) -0.0103(10)
C13 0.0241(11) 0.0188(10) 0.0236(10) -0.0031(8) -0.0011(8) -0.0131(9)
C14 0.0401(14) 0.0172(10) 0.0279(12) -0.0051(9) -0.0026(10) -0.0108(10)
C15 0.0415(15) 0.0197(11) 0.0262(12) -0.0080(9) -0.0018(10) -0.0113(10)
C16 0.0232(11) 0.0189(10) 0.0244(10) -0.0032(8) 0.0005(8) -0.0123(9)
C17 0.0260(12) 0.0181(10) 0.0273(11) -0.0038(8) 0.0009(9) -0.0126(9)
C18 0.0270(12) 0.0203(10) 0.0250(11) -0.0051(8) 0.0011(9) -0.0130(9)
C19 0.0221(11) 0.0185(10) 0.0259(11) -0.0031(8) 0.0014(8) -0.0105(8)
C20 0.0263(12) 0.0170(10) 0.0302(12) -0.0054(8) 0.0011(9) -0.0113(9)
C21 0.0287(12) 0.0185(10) 0.0278(11) -0.0063(8) 0.0011(9) -0.0120(9)
C22 0.0228(11) 0.0212(10) 0.0255(11) -0.0043(8) 0.0016(8) -0.0102(9)
C23 0.0266(12) 0.0223(11) 0.0257(11) -0.0006(9) -0.0012(9) -0.0098(9)
C24 0.0282(12) 0.0193(10) 0.0251(11) 0.0002(8) -0.0015(9) -0.0113(9)
C25 0.0331(13) 0.0203(10) 0.0220(10) -0.0064(8) 0.0012(9) -0.0137(9)
C26 0.0371(14) 0.0217(11) 0.0287(12) -0.0053(9) -0.0011(10) -0.0165(10)
C27 0.0332(13) 0.0179(10) 0.0335(12) -0.0056(9) -0.0013(10) -0.0135(10)
C28 0.0339(13) 0.0168(10) 0.0307(12) -0.0057(9) 0.0016(10) -0.0146(9)
C29 0.0263(12) 0.0204(10) 0.0326(12) -0.0044(9) -0.0015(9) -0.0096(9)
C30 0.0256(12) 0.0232(11) 0.0330(12) -0.0040(9) 0.0015(9) -0.0125(9)
C31 0.0268(12) 0.0172(10) 0.0303(11) -0.0062(8) -0.0005(9) -0.0120(9)
C32 0.0252(12) 0.0305(12) 0.0355(13) -0.0051(10) -0.0015(10) -0.0168(10)
C33 0.0320(13) 0.0303(12) 0.0344(13) -0.0042(10) 0.0023(10) -0.0205(11)
C34 0.0250(12) 0.0201(10) 0.0306(12) -0.0064(9) -0.0005(9) -0.0119(9)
C35 0.0245(12) 0.0417(14) 0.0296(12) -0.0026(10) -0.0028(9) -0.0174(11)
C36 0.0259(13) 0.0463(15) 0.0302(13) -0.0039(11) 0.0010(10) -0.0198(12)
C37 0.0270(12) 0.0256(11) 0.0264(11) -0.0073(9) -0.0019(9) -0.0120(10)
C38 0.0341(16) 0.063(2) 0.0468(17) 0.0142(15) -0.0149(13) -0.0290(15)
C39 0.0374(16) 0.065(2) 0.0458(17) 0.0139(15) -0.0114(13) -0.0347(16)
C40 0.0300(13) 0.0320(12) 0.0264(12) -0.0066(9) -0.0020(9) -0.0154(10)
C41 0.0227(13) 0.0444(16) 0.0368(14) 0.0027(12) -0.0007(10) -0.0067(11)
C42 0.0265(13) 0.0419(15) 0.0337(14) 0.0006(11) 0.0026(10) -0.0079(12)
C43 0.0320(14) 0.0436(15) 0.0270(12) -0.0035(11) -0.0041(10) -0.0183(12)
C44 0.0321(15) 0.060(2) 0.0436(17) 0.0007(14) -0.0067(12) -0.0180(14)
C45 0.0327(16) 0.065(2) 0.0405(16) 0.0029(14) -0.0045(12) -0.0227(15)
C46 0.0289(13) 0.0395(14) 0.0306(13) -0.0036(11) -0.0057(10) -0.0139(11)
C47 0.0331(13) 0.0260(11) 0.0288(12) -0.0018(9) -0.0056(10) -0.0159(10)
C48 0.0299(12) 0.0233(11) 0.0249(11) -0.0021(8) -0.0009(9) -0.0152(10)
C49 0.0249(11) 0.0207(10) 0.0224(10) -0.0051(8) -0.0032(8) -0.0093(9)
C50 0.0273(12) 0.0195(10) 0.0239(11) -0.0054(8) -0.0005(9) -0.0084(9)
C51 0.0236(11) 0.0227(10) 0.0252(11) -0.0064(8) 0.0020(8) -0.0108(9)
C52 0.0207(11) 0.0223(10) 0.0252(11) -0.0065(8) -0.0008(8) -0.0103(9)
C53 0.0249(11) 0.0232(10) 0.0286(11) -0.0063(9) 0.0008(9) -0.0144(9)
C54 0.0242(11) 0.0242(11) 0.0258(11) -0.0078(9) -0.0015(8) -0.0135(9)
C55 0.0195(10) 0.0194(10) 0.0260(11) -0.0058(8) -0.0008(8) -0.0085(8)
C56 0.0348(13) 0.0207(10) 0.0298(12) -0.0064(9) -0.0030(10) -0.0152(10)
C57 0.0323(13) 0.0240(11) 0.0281(11) -0.0086(9) -0.0037(9) -0.0141(10)
C58 0.0208(11) 0.0173(10) 0.0276(11) -0.0053(8) -0.0009(8) -0.0068(8)
C59 0.0224(11) 0.0244(11) 0.0299(12) -0.0054(9) -0.0003(9) -0.0120(9)
C60 0.0248(12) 0.0275(11) 0.0292(12) -0.0037(9) -0.0047(9) -0.0124(10)
C61 0.0213(11) 0.0193(10) 0.0280(11) -0.0033(8) -0.0011(9) -0.0065(9)
C62 0.0305(13) 0.0201(10) 0.0331(12) -0.0034(9) -0.0048(10) -0.0126(9)
C63 0.0297(12) 0.0223(11) 0.0303(12) -0.0046(9) -0.0047(9) -0.0135(10)
C64 0.0239(12) 0.0228(11) 0.0313(12) -0.0019(9) -0.0027(9) -0.0094(9)
C65 0.0265(13) 0.0271(12) 0.0382(14) 0.0033(10) -0.0089(10) -0.0132(10)
C66 0.0280(13) 0.0305(12) 0.0392(14) 0.0049(10) -0.0066(10) -0.0178(11)
C67 0.0256(12) 0.0216(11) 0.0316(12) 0.0003(9) -0.0048(9) -0.0090(9)
C68 0.0226(13) 0.0442(15) 0.0387(14) 0.0078(12) -0.0065(10) -0.0131(12)
C69 0.0245(13) 0.0455(16) 0.0375(14) 0.0086(12) -0.0045(11) -0.0164(12)
C70 0.0263(12) 0.0215(11) 0.0350(13) -0.0005(9) -0.0020(10) -0.0123(9)
C71 0.0306(13) 0.0197(10) 0.0275(11) -0.0017(9) -0.0003(9) -0.0111(9)
C72 0.0290(12) 0.0203(10) 0.0228(10) -0.0009(8) -0.0046(9) -0.0120(9)
C73 0.0410(17) 0.0395(15) 0.0427(16) -0.0016(12) -0.0067(13) -0.0169(13)
C74 0.0289(15) 0.0401(16) 0.080(2) -0.0281(16) -0.0012(14) -0.0131(13)
C75 0.0425(19) 0.056(2) 0.0522(19) -0.0209(16) -0.0084(15) -0.0002(16)
N1 0.0229(9) 0.0171(8) 0.0215(9) -0.0036(7) -0.0005(7) -0.0104(7)
N2 0.0268(10) 0.0276(10) 0.0231(9) -0.0019(8) -0.0047(8) -0.0140(8)
N3 0.0264(10) 0.0205(9) 0.0259(10) -0.0031(7) 0.0026(8) -0.0111(8)
N4 0.0368(12) 0.0189(9) 0.0313(11) -0.0037(8) 0.0008(9) -0.0159(9)
N5 0.0323(11) 0.0264(10) 0.0272(10) -0.0045(8) -0.0056(8) -0.0141(9)
N6 0.0256(10) 0.0257(9) 0.0230(9) -0.0062(7) 0.0009(7) -0.0122(8)
N7 0.0281(11) 0.0192(9) 0.0283(10) 0.0005(7) -0.0031(8) -0.0102(8)
N8 0.0254(10) 0.0186(8) 0.0217(9) -0.0019(7) -0.0012(7) -0.0113(8)
Cl1 0.0944(9) 0.0602(6) 0.0887(8) 0.0159(6) -0.0042(6) -0.0454(6)
Cl2 0.0691(6) 0.0761(7) 0.0656(6) -0.0324(5) -0.0031(5) -0.0283(5)
Cl3 0.0472(5) 0.0656(6) 0.0598(5) 0.0080(4) -0.0194(4) -0.0224(4)
Cl4 0.0781(8) 0.0535(6) 0.0931(8) -0.0015(5) -0.0264(6) -0.0197(5)
Cl5 0.0603(6) 0.0579(5) 0.0984(8) -0.0468(5) -0.0006(5) -0.0233(5)
Cl6 0.0369(4) 0.0393(4) 0.0722(6) -0.0183(4) 0.0089(4) -0.0074(3)
Cl7 0.1788(16) 0.0447(5) 0.1068(10) 0.0054(6) -0.0861(11) -0.0376(8)
Cl8 0.0395(5) 0.1123(9) 0.0822(7) -0.0093(7) -0.0007(5) -0.0354(6)
Cl9 0.0342(4) 0.0487(5) 0.1048(8) -0.0282(5) -0.0110(4) -0.0121(3)

loop_
_atom_type_symbol
_atom_type_description
_atom_type_scat_dispersion_real
_atom_type_scat_dispersion_imag
_atom_type_scat_source
C C 0.0033 0.0016 'International Tables Vol C Tables 4.2.6.8 and 6.1.1.4'
H H 0.0000 0.0000 'International Tables Vol C Tables 4.2.6.8 and 6.1.1.4'
N N 0.0061 0.0033 'International Tables Vol C Tables 4.2.6.8 and 6.1.1.4'
Cl Cl 0.1484 0.1585 'International Tables Vol C Tables 4.2.6.8 and 6.1.1.4'

loop_
_geom_angle_atom_site_label_1
_geom_angle_atom_site_label_2
_geom_angle_atom_site_label_3
_geom_angle
_geom_angle_site_symmetry_1
_geom_angle_site_symmetry_3
_geom_angle_publ_flag
N1 C1 C2 114.76(18) . . ?
N1 C1 H1A 108.6 . . ?
C2 C1 H1A 108.6 . . ?
N1 C1 H1B 108.6 . . ?
C2 C1 H1B 108.6 . . ?
H1A C1 H1B 107.6 . . ?
N2 C2 C1 111.5(2) . . ?
N2 C2 H2A 109.3 . . ?
C1 C2 H2A 109.3 . . ?
N2 C2 H2B 109.3 . . ?
C1 C2 H2B 109.3 . . ?
H2A C2 H2B 108.0 . . ?
N2 C3 C4 124.1(2) . . ?
N2 C3 H3 117.9 . . ?
C4 C3 H3 117.9 . . ?
C9 C4 C5 118.2(2) . . ?
C9 C4 C3 118.3(2) . . ?
C5 C4 C3 123.5(2) . . ?
C6 C5 C4 120.5(2) . . ?
C6 C5 H5 119.7 . . ?
C4 C5 H5 119.7 . . ?
C5 C6 C7 121.6(2) . . ?
C5 C6 H6 119.2 . . ?
C7 C6 H6 119.2 . . ?
C8 C7 C6 117.3(2) . . ?
C8 C7 C10 120.6(2) . . ?
C6 C7 C10 122.1(2) . . ?
C9 C8 C7 121.1(2) . . ?
C9 C8 H8 119.4 . . ?
C7 C8 H8 119.4 . . ?
C8 C9 C4 121.3(2) . . ?
C8 C9 H9 119.4 . . ?
C4 C9 H9 119.4 . . ?
C15 C10 C11 116.7(2) . . ?
C15 C10 C7 121.3(2) . . ?
C11 C10 C7 122.0(2) . . ?
C12 C11 C10 121.8(2) . . ?
C12 C11 H11 119.1 . . ?
C10 C11 H11 119.1 . . ?
C11 C12 C13 121.5(2) . . ?
C11 C12 H12 119.3 . . ?
C13 C12 H12 119.3 . . ?
C14 C13 C12 116.4(2) . . ?
C14 C13 C16 121.9(2) . . ?
C12 C13 C16 121.6(2) . . ?
C15 C14 C13 122.0(2) . . ?
C15 C14 H14 119.0 . . ?
C13 C14 H14 119.0 . . ?
C14 C15 C10 121.6(2) . . ?
C14 C15 H15 119.2 . . ?
C10 C15 H15 119.2 . . ?
C17 C16 C21 117.4(2) . . ?
C17 C16 C13 121.36(19) . . ?
C21 C16 C13 121.2(2) . . ?
C18 C17 C16 120.8(2) . . ?
C18 C17 H17 119.6 . . ?
C16 C17 H17 119.6 . . ?
C17 C18 C19 121.2(2) . . ?
C17 C18 H18 119.4 . . ?
C19 C18 H18 119.4 . . ?
C18 C19 C20 118.3(2) . . ?
C18 C19 C22 119.7(2) . . ?
C20 C19 C22 122.1(2) . . ?
C21 C20 C19 120.6(2) . . ?
C21 C20 H20 119.7 . . ?
C19 C20 H20 119.7 . . ?
C20 C21 C16 121.5(2) . . ?
C20 C21 H21 119.2 . . ?
C16 C21 H21 119.2 . . ?
N3 C22 C19 123.1(2) . . ?
N3 C22 H22 118.4 . . ?
C19 C22 H22 118.4 . . ?
N3 C23 C24 111.7(2) . . ?
N3 C23 H23A 109.3 . . ?
C24 C23 H23A 109.3 . . ?
N3 C23 H23B 109.3 . . ?
C24 C23 H23B 109.3 . . ?
H23A C23 H23B 108.0 . . ?
N8 C24 C23 115.23(18) . . ?
N8 C24 H24A 108.5 . . ?
C23 C24 H24A 108.5 . . ?
N8 C24 H24B 108.5 . . ?
C23 C24 H24B 108.5 . . ?
H24A C24 H24B 107.5 . . ?
N1 C25 C26 113.74(19) . . ?
N1 C25 H25A 108.8 . . ?
C26 C25 H25A 108.8 . . ?
N1 C25 H25B 108.8 . . ?
C26 C25 H25B 108.8 . . ?
H25A C25 H25B 107.7 . . ?
N4 C26 C25 110.8(2) . . ?
N4 C26 H26A 109.5 . . ?
C25 C26 H26A 109.5 . . ?
N4 C26 H26B 109.5 . . ?
C25 C26 H26B 109.5 . . ?
H26A C26 H26B 108.1 . . ?
N4 C27 C28 122.3(2) . . ?
N4 C27 H27 118.9 . . ?
C28 C27 H27 118.9 . . ?
C29 C28 C33 118.3(2) . . ?
C29 C28 C27 119.6(2) . . ?
C33 C28 C27 122.1(2) . . ?
C30 C29 C28 121.0(2) . . ?
C30 C29 H29 119.5 . . ?
C28 C29 H29 119.5 . . ?
C29 C30 C31 121.2(2) . . ?
C29 C30 H30 119.4 . . ?
C31 C30 H30 119.4 . . ?
C30 C31 C32 117.4(2) . . ?
C30 C31 C34 121.9(2) . . ?
C32 C31 C34 120.7(2) . . ?
C33 C32 C31 121.2(2) . . ?
C33 C32 H32 119.4 . . ?
C31 C32 H32 119.4 . . ?
C32 C33 C28 120.9(2) . . ?
C32 C33 H33 119.6 . . ?
C28 C33 H33 119.6 . . ?
C35 C34 C39 116.2(2) . . ?
C35 C34 C31 122.7(2) . . ?
C39 C34 C31 121.1(2) . . ?
C36 C35 C34 121.4(2) . . ?
C36 C35 H35 119.3 . . ?
C34 C35 H35 119.3 . . ?
C37 C36 C35 121.8(2) . . ?
C37 C36 H36 119.1 . . ?
C35 C36 H36 119.1 . . ?
C36 C37 C38 117.1(2) . . ?
C36 C37 C40 122.7(2) . . ?
C38 C37 C40 120.2(2) . . ?
C39 C38 C37 121.2(3) . . ?
C39 C38 H38 119.4 . . ?
C37 C38 H38 119.4 . . ?
C38 C39 C34 122.1(3) . . ?
C38 C39 H39 118.9 . . ?
C34 C39 H39 118.9 . . ?
C41 C40 C45 116.7(2) . . ?
C41 C40 C37 123.2(2) . . ?
C45 C40 C37 119.7(2) . . ?
C42 C41 C40 122.2(3) . . ?
C42 C41 H41 118.9 . . ?
C40 C41 H41 118.9 . . ?
C41 C42 C43 120.8(3) . . ?
C41 C42 H42 119.6 . . ?
C43 C42 H42 119.6 . . ?
C42 C43 C44 118.4(3) . . ?
C42 C43 C46 124.9(3) . . ?
C44 C43 C46 116.3(3) . . ?
C45 C44 C43 120.2(3) . . ?
C45 C44 H44 119.9 . . ?
C43 C44 H44 119.9 . . ?
C44 C45 C40 121.2(3) . . ?
C44 C45 H45 119.4 . . ?
C40 C45 H45 119.4 . . ?
N5 C46 C43 124.1(3) . . ?
N5 C46 H46 118.0 . . ?
C43 C46 H46 118.0 . . ?
N5 C47 C48 111.9(2) . . ?
N5 C47 H47A 109.2 . . ?
C48 C47 H47A 109.2 . . ?
N5 C47 H47B 109.2 . . ?
C48 C47 H47B 109.2 . . ?
H47A C47 H47B 107.9 . . ?
N8 C48 C47 115.0(2) . . ?
N8 C48 H48A 108.5 . . ?
C47 C48 H48A 108.5 . . ?
N8 C48 H48B 108.5 . . ?
C47 C48 H48B 108.5 . . ?
H48A C48 H48B 107.5 . . ?
N1 C49 C50 114.49(19) . . ?
N1 C49 H49A 108.6 . . ?
C50 C49 H49A 108.6 . . ?
N1 C49 H49B 108.6 . . ?
C50 C49 H49B 108.6 . . ?
H49A C49 H49B 107.6 . . ?
N6 C50 C49 111.31(18) . . ?
N6 C50 H50A 109.4 . . ?
C49 C50 H50A 109.4 . . ?
N6 C50 H50B 109.4 . . ?
C49 C50 H50B 109.4 . . ?
H50A C50 H50B 108.0 . . ?
N6 C51 C52 122.6(2) . . ?
N6 C51 H51 118.7 . . ?
C52 C51 H51 118.7 . . ?
C53 C52 C57 118.5(2) . . ?
C53 C52 C51 121.0(2) . . ?
C57 C52 C51 120.5(2) . . ?
C54 C53 C52 121.0(2) . . ?
C54 C53 H53 119.5 . . ?
C52 C53 H53 119.5 . . ?
C53 C54 C55 120.7(2) . . ?
C53 C54 H54 119.7 . . ?
C55 C54 H54 119.7 . . ?
C54 C55 C56 117.6(2) . . ?
C54 C55 C58 122.0(2) . . ?
C56 C55 C58 120.4(2) . . ?
C57 C56 C55 121.5(2) . . ?
C57 C56 H56 119.2 . . ?
C55 C56 H56 119.2 . . ?
C56 C57 C52 120.7(2) . . ?
C56 C57 H57 119.7 . . ?
C52 C57 H57 119.7 . . ?
C59 C58 C63 117.0(2) . . ?
C59 C58 C55 122.1(2) . . ?
C63 C58 C55 120.9(2) . . ?
C60 C59 C58 121.6(2) . . ?
C60 C59 H59 119.2 . . ?
C58 C59 H59 119.2 . . ?
C59 C60 C61 120.7(2) . . ?
C59 C60 H60 119.6 . . ?
C61 C60 H60 119.6 . . ?
C62 C61 C60 117.8(2) . . ?
C62 C61 C64 120.7(2) . . ?
C60 C61 C64 121.4(2) . . ?
C63 C62 C61 121.0(2) . . ?
C63 C62 H62 119.5 . . ?
C61 C62 H62 119.5 . . ?
C62 C63 C58 121.7(2) . . ?
C62 C63 H63 119.1 . . ?
C58 C63 H63 119.1 . . ?
C65 C64 C69 117.7(2) . . ?
C65 C64 C61 121.1(2) . . ?
C69 C64 C61 121.1(2) . . ?
C66 C65 C64 120.4(2) . . ?
C66 C65 H65 119.8 . . ?
C64 C65 H65 119.8 . . ?
C67 C66 C65 121.5(2) . . ?
C67 C66 H66 119.3 . . ?
C65 C66 H66 119.3 . . ?
C66 C67 C68 118.4(2) . . ?
C66 C67 C70 119.8(2) . . ?
C68 C67 C70 121.8(2) . . ?
C69 C68 C67 120.4(3) . . ?
C69 C68 H68 119.8 . . ?
C67 C68 H68 119.8 . . ?
C68 C69 C64 121.6(2) . . ?
C68 C69 H69 119.2 . . ?
C64 C69 H69 119.2 . . ?
N7 C70 C67 122.8(2) . . ?
N7 C70 H70 118.6 . . ?
C67 C70 H70 118.6 . . ?
N7 C71 C72 111.4(2) . . ?
N7 C71 H71A 109.4 . . ?
C72 C71 H71A 109.4 . . ?
N7 C71 H71B 109.4 . . ?
C72 C71 H71B 109.4 . . ?
H71A C71 H71B 108.0 . . ?
N8 C72 C71 114.75(19) . . ?
N8 C72 H72A 108.6 . . ?
C71 C72 H72A 108.6 . . ?
N8 C72 H72B 108.6 . . ?
C71 C72 H72B 108.6 . . ?
H72A C72 H72B 107.6 . . ?
Cl1 C73 Cl3 111.12(18) . . ?
Cl1 C73 Cl2 109.44(18) . . ?
Cl3 C73 Cl2 110.35(18) . . ?
Cl1 C73 H73 108.6 . . ?
Cl3 C73 H73 108.6 . . ?
Cl2 C73 H73 108.6 . . ?
Cl6 C74 Cl4 110.2(2) . . ?
Cl6 C74 Cl5 111.3(2) . . ?
Cl4 C74 Cl5 112.39(18) . . ?
Cl6 C74 H74 107.6 . . ?
Cl4 C74 H74 107.6 . . ?
Cl5 C74 H74 107.6 . . ?
Cl9 C75 Cl7 110.0(2) . . ?
Cl9 C75 Cl8 110.2(2) . . ?
Cl7 C75 Cl8 110.6(2) . . ?
Cl9 C75 H75 108.7 . . ?
Cl7 C75 H75 108.7 . . ?
Cl8 C75 H75 108.7 . . ?
C49 N1 C1 109.85(17) . . ?
C49 N1 C25 111.10(18) . . ?
C1 N1 C25 110.95(18) . . ?
C3 N2 C2 115.8(2) . . ?
C22 N3 C23 116.9(2) . . ?
C27 N4 C26 116.8(2) . . ?
C46 N5 C47 114.8(2) . . ?
C51 N6 C50 117.7(2) . . ?
C70 N7 C71 117.4(2) . . ?
C48 N8 C72 110.03(18) . . ?
C48 N8 C24 109.64(18) . . ?
C72 N8 C24 110.27(18) . . ?

loop_
_geom_bond_atom_site_label_1
_geom_bond_atom_site_label_2
_geom_bond_distance
_geom_bond_site_symmetry_2
_geom_bond_publ_flag
C1 N1 1.463(3) . ?
C1 C2 1.525(3) . ?
C1 H1A 0.9900 . ?
C1 H1B 0.9900 . ?
C2 N2 1.463(3) . ?
C2 H2A 0.9900 . ?
C2 H2B 0.9900 . ?
C3 N2 1.267(3) . ?
C3 C4 1.472(3) . ?
C3 H3 0.9500 . ?
C4 C9 1.391(3) . ?
C4 C5 1.398(3) . ?
C5 C6 1.386(3) . ?
C5 H5 0.9500 . ?
C6 C7 1.405(3) . ?
C6 H6 0.9500 . ?
C7 C8 1.398(3) . ?
C7 C10 1.488(3) . ?
C8 C9 1.386(3) . ?
C8 H8 0.9500 . ?
C9 H9 0.9500 . ?
C10 C15 1.395(3) . ?
C10 C11 1.399(3) . ?
C11 C12 1.387(3) . ?
C11 H11 0.9500 . ?
C12 C13 1.401(3) . ?
C12 H12 0.9500 . ?
C13 C14 1.399(3) . ?
C13 C16 1.483(3) . ?
C14 C15 1.384(3) . ?
C14 H14 0.9500 . ?
C15 H15 0.9500 . ?
C16 C17 1.401(3) . ?
C16 C21 1.410(3) . ?
C17 C18 1.391(3) . ?
C17 H17 0.9500 . ?
C18 C19 1.395(3) . ?
C18 H18 0.9500 . ?
C19 C20 1.398(3) . ?
C19 C22 1.472(3) . ?
C20 C21 1.384(3) . ?
C20 H20 0.9500 . ?
C21 H21 0.9500 . ?
C22 N3 1.269(3) . ?
C22 H22 0.9500 . ?
C23 N3 1.456(3) . ?
C23 C24 1.532(3) . ?
C23 H23A 0.9900 . ?
C23 H23B 0.9900 . ?
C24 N8 1.468(3) . ?
C24 H24A 0.9900 . ?
C24 H24B 0.9900 . ?
C25 N1 1.464(3) . ?
C25 C26 1.525(3) . ?
C25 H25A 0.9900 . ?
C25 H25B 0.9900 . ?
C26 N4 1.461(3) . ?
C26 H26A 0.9900 . ?
C26 H26B 0.9900 . ?
C27 N4 1.270(3) . ?
C27 C28 1.474(3) . ?
C27 H27 0.9500 . ?
C28 C29 1.391(3) . ?
C28 C33 1.396(4) . ?
C29 C30 1.390(3) . ?
C29 H29 0.9500 . ?
C30 C31 1.396(3) . ?
C30 H30 0.9500 . ?
C31 C32 1.409(3) . ?
C31 C34 1.482(3) . ?
C32 C33 1.382(4) . ?
C32 H32 0.9500 . ?
C33 H33 0.9500 . ?
C34 C35 1.389(3) . ?
C34 C39 1.401(4) . ?
C35 C36 1.387(4) . ?
C35 H35 0.9500 . ?
C36 C37 1.385(4) . ?
C36 H36 0.9500 . ?
C37 C38 1.388(4) . ?
C37 C40 1.482(3) . ?
C38 C39 1.377(4) . ?
C38 H38 0.9500 . ?
C39 H39 0.9500 . ?
C40 C41 1.385(4) . ?
C40 C45 1.417(4) . ?
C41 C42 1.379(4) . ?
C41 H41 0.9500 . ?
C42 C43 1.384(4) . ?
C42 H42 0.9500 . ?
C43 C44 1.399(4) . ?
C43 C46 1.468(4) . ?
C44 C45 1.384(4) . ?
C44 H44 0.9500 . ?
C45 H45 0.9500 . ?
C46 N5 1.266(4) . ?
C46 H46 0.9500 . ?
C47 N5 1.465(3) . ?
C47 C48 1.533(3) . ?
C47 H47A 0.9900 . ?
C47 H47B 0.9900 . ?
C48 N8 1.466(3) . ?
C48 H48A 0.9900 . ?
C48 H48B 0.9900 . ?
C49 N1 1.461(3) . ?
C49 C50 1.524(3) . ?
C49 H49A 0.9900 . ?
C49 H49B 0.9900 . ?
C50 N6 1.456(3) . ?
C50 H50A 0.9900 . ?
C50 H50B 0.9900 . ?
C51 N6 1.269(3) . ?
C51 C52 1.476(3) . ?
C51 H51 0.9500 . ?
C52 C53 1.393(3) . ?
C52 C57 1.396(3) . ?
C53 C54 1.392(3) . ?
C53 H53 0.9500 . ?
C54 C55 1.401(3) . ?
C54 H54 0.9500 . ?
C55 C56 1.406(3) . ?
C55 C58 1.483(3) . ?
C56 C57 1.380(3) . ?
C56 H56 0.9500 . ?
C57 H57 0.9500 . ?
C58 C59 1.400(3) . ?
C58 C63 1.405(3) . ?
C59 C60 1.391(3) . ?
C59 H59 0.9500 . ?
C60 C61 1.405(3) . ?
C60 H60 0.9500 . ?
C61 C62 1.400(3) . ?
C61 C64 1.485(3) . ?
C62 C63 1.382(3) . ?
C62 H62 0.9500 . ?
C63 H63 0.9500 . ?
C64 C65 1.397(4) . ?
C64 C69 1.404(4) . ?
C65 C66 1.391(3) . ?
C65 H65 0.9500 . ?
C66 C67 1.388(4) . ?
C66 H66 0.9500 . ?
C67 C68 1.396(4) . ?
C67 C70 1.474(3) . ?
C68 C69 1.382(4) . ?
C68 H68 0.9500 . ?
C69 H69 0.9500 . ?
C70 N7 1.263(3) . ?
C70 H70 0.9500 . ?
C71 N7 1.461(3) . ?
C71 C72 1.522(3) . ?
C71 H71A 0.9900 . ?
C71 H71B 0.9900 . ?
C72 N8 1.467(3) . ?
C72 H72A 0.9900 . ?
C72 H72B 0.9900 . ?
C73 Cl1 1.752(3) . ?
C73 Cl3 1.753(3) . ?
C73 Cl2 1.760(3) . ?
C73 H73 1.0000 . ?
C74 Cl6 1.745(3) . ?
C74 Cl4 1.755(4) . ?
C74 Cl5 1.755(3) . ?
C74 H74 1.0000 . ?
C75 Cl9 1.738(4) . ?
C75 Cl7 1.743(4) . ?
C75 Cl8 1.790(4) . ?
C75 H75 1.0000 . ?

loop_
_geom_torsion_atom_site_label_1
_geom_torsion_atom_site_label_2
_geom_torsion_atom_site_label_3
_geom_torsion_atom_site_label_4
_geom_torsion
_geom_torsion_site_symmetry_1
_geom_torsion_site_symmetry_2
_geom_torsion_site_symmetry_3
_geom_torsion_site_symmetry_4
_geom_torsion_publ_flag
N1 C1 C2 N2 -60.4(3) . . . . ?
N2 C3 C4 C9 -158.7(3) . . . . ?
N2 C3 C4 C5 21.5(4) . . . . ?
C9 C4 C5 C6 0.8(4) . . . . ?
C3 C4 C5 C6 -179.5(2) . . . . ?
C4 C5 C6 C7 0.7(4) . . . . ?
C5 C6 C7 C8 -0.6(3) . . . . ?
C5 C6 C7 C10 178.8(2) . . . . ?
C6 C7 C8 C9 -1.0(4) . . . . ?
C10 C7 C8 C9 179.5(2) . . . . ?
C7 C8 C9 C4 2.6(4) . . . . ?
C5 C4 C9 C8 -2.5(4) . . . . ?
C3 C4 C9 C8 177.8(2) . . . . ?
C8 C7 C10 C15 -14.8(3) . . . . ?
C6 C7 C10 C15 165.7(2) . . . . ?
C8 C7 C10 C11 164.1(2) . . . . ?
C6 C7 C10 C11 -15.3(3) . . . . ?
C15 C10 C11 C12 0.2(4) . . . . ?
C7 C10 C11 C12 -178.8(2) . . . . ?
C10 C11 C12 C13 0.5(4) . . . . ?
C11 C12 C13 C14 -0.6(4) . . . . ?
C11 C12 C13 C16 -179.2(2) . . . . ?
C12 C13 C14 C15 0.1(4) . . . . ?
C16 C13 C14 C15 178.7(2) . . . . ?
C13 C14 C15 C10 0.6(4) . . . . ?
C11 C10 C15 C14 -0.7(4) . . . . ?
C7 C10 C15 C14 178.3(2) . . . . ?
C14 C13 C16 C17 160.6(2) . . . . ?
C12 C13 C16 C17 -20.8(3) . . . . ?
C14 C13 C16 C21 -20.6(3) . . . . ?
C12 C13 C16 C21 157.9(2) . . . . ?
C21 C16 C17 C18 -2.2(3) . . . . ?
C13 C16 C17 C18 176.6(2) . . . . ?
C16 C17 C18 C19 -0.6(4) . . . . ?
C17 C18 C19 C20 3.2(4) . . . . ?
C17 C18 C19 C22 -175.5(2) . . . . ?
C18 C19 C20 C21 -2.9(4) . . . . ?
C22 C19 C20 C21 175.8(2) . . . . ?
C19 C20 C21 C16 0.0(4) . . . . ?
C17 C16 C21 C20 2.6(3) . . . . ?
C13 C16 C21 C20 -176.2(2) . . . . ?
C18 C19 C22 N3 168.0(2) . . . . ?
C20 C19 C22 N3 -10.6(4) . . . . ?
N3 C23 C24 N8 -60.8(3) . . . . ?
N1 C25 C26 N4 -62.0(3) . . . . ?
N4 C27 C28 C29 -165.4(2) . . . . ?
N4 C27 C28 C33 14.8(4) . . . . ?
C33 C28 C29 C30 -0.4(3) . . . . ?
C27 C28 C29 C30 179.8(2) . . . . ?
C28 C29 C30 C31 0.7(4) . . . . ?
C29 C30 C31 C32 -0.7(3) . . . . ?
C29 C30 C31 C34 177.2(2) . . . . ?
C30 C31 C32 C33 0.6(4) . . . . ?
C34 C31 C32 C33 -177.4(2) . . . . ?
C31 C32 C33 C28 -0.3(4) . . . . ?
C29 C28 C33 C32 0.2(4) . . . . ?
C27 C28 C33 C32 180.0(2) . . . . ?
C30 C31 C34 C35 17.1(4) . . . . ?
C32 C31 C34 C35 -165.0(2) . . . . ?
C30 C31 C34 C39 -161.2(3) . . . . ?
C32 C31 C34 C39 16.6(4) . . . . ?
C39 C34 C35 C36 -3.0(4) . . . . ?
C31 C34 C35 C36 178.6(2) . . . . ?
C34 C35 C36 C37 0.3(4) . . . . ?
C35 C36 C37 C38 1.9(4) . . . . ?
C35 C36 C37 C40 -176.4(3) . . . . ?
C36 C37 C38 C39 -1.3(5) . . . . ?
C40 C37 C38 C39 177.1(3) . . . . ?
C37 C38 C39 C34 -1.6(6) . . . . ?
C35 C34 C39 C38 3.7(5) . . . . ?
C31 C34 C39 C38 -177.9(3) . . . . ?
C36 C37 C40 C41 -22.9(4) . . . . ?
C38 C37 C40 C41 158.8(3) . . . . ?
C36 C37 C40 C45 149.6(3) . . . . ?
C38 C37 C40 C45 -28.7(4) . . . . ?
C45 C40 C41 C42 4.7(5) . . . . ?
C37 C40 C41 C42 177.3(3) . . . . ?
C40 C41 C42 C43 0.6(5) . . . . ?
C41 C42 C43 C44 -6.7(5) . . . . ?
C41 C42 C43 C46 -179.1(3) . . . . ?
C42 C43 C44 C45 7.3(5) . . . . ?
C46 C43 C44 C45 -179.6(3) . . . . ?
C43 C44 C45 C40 -1.9(6) . . . . ?
C41 C40 C45 C44 -4.0(5) . . . . ?
C37 C40 C45 C44 -176.9(3) . . . . ?
C42 C43 C46 N5 -3.9(5) . . . . ?
C44 C43 C46 N5 -176.5(3) . . . . ?
N5 C47 C48 N8 -69.3(3) . . . . ?
N1 C49 C50 N6 -61.1(3) . . . . ?
N6 C51 C52 C53 -167.7(2) . . . . ?
N6 C51 C52 C57 15.3(4) . . . . ?
C57 C52 C53 C54 -0.4(4) . . . . ?
C51 C52 C53 C54 -177.5(2) . . . . ?
C52 C53 C54 C55 1.6(4) . . . . ?
C53 C54 C55 C56 -1.6(3) . . . . ?
C53 C54 C55 C58 178.3(2) . . . . ?
C54 C55 C56 C57 0.5(4) . . . . ?
C58 C55 C56 C57 -179.4(2) . . . . ?
C55 C56 C57 C52 0.7(4) . . . . ?
C53 C52 C57 C56 -0.7(4) . . . . ?
C51 C52 C57 C56 176.4(2) . . . . ?
C54 C55 C58 C59 -25.5(3) . . . . ?
C56 C55 C58 C59 154.3(2) . . . . ?
C54 C55 C58 C63 154.4(2) . . . . ?
C56 C55 C58 C63 -25.8(3) . . . . ?
C63 C58 C59 C60 -0.1(3) . . . . ?
C55 C58 C59 C60 179.9(2) . . . . ?
C58 C59 C60 C61 -0.4(4) . . . . ?
C59 C60 C61 C62 0.6(4) . . . . ?
C59 C60 C61 C64 179.6(2) . . . . ?
C60 C61 C62 C63 -0.4(4) . . . . ?
C64 C61 C62 C63 -179.4(2) . . . . ?
C61 C62 C63 C58 -0.1(4) . . . . ?
C59 C58 C63 C62 0.3(4) . . . . ?
C55 C58 C63 C62 -179.6(2) . . . . ?
C62 C61 C64 C65 -31.2(4) . . . . ?
C60 C61 C64 C65 149.8(3) . . . . ?
C62 C61 C64 C69 147.9(3) . . . . ?
C60 C61 C64 C69 -31.0(4) . . . . ?
C69 C64 C65 C66 0.3(4) . . . . ?
C61 C64 C65 C66 179.4(2) . . . . ?
C64 C65 C66 C67 0.2(4) . . . . ?
C65 C66 C67 C68 -0.7(4) . . . . ?
C65 C66 C67 C70 178.3(2) . . . . ?
C66 C67 C68 C69 0.6(4) . . . . ?
C70 C67 C68 C69 -178.3(3) . . . . ?
C67 C68 C69 C64 -0.2(5) . . . . ?
C65 C64 C69 C68 -0.3(4) . . . . ?
C61 C64 C69 C68 -179.5(3) . . . . ?
C66 C67 C70 N7 -175.0(3) . . . . ?
C68 C67 C70 N7 3.9(4) . . . . ?
N7 C71 C72 N8 -65.2(3) . . . . ?
C50 C49 N1 C1 -69.9(2) . . . . ?
C50 C49 N1 C25 166.91(18) . . . . ?
C2 C1 N1 C49 166.84(19) . . . . ?
C2 C1 N1 C25 -69.9(2) . . . . ?
C26 C25 N1 C49 -68.8(2) . . . . ?
C26 C25 N1 C1 168.66(19) . . . . ?
C4 C3 N2 C2 178.4(2) . . . . ?
C1 C2 N2 C3 121.7(2) . . . . ?
C19 C22 N3 C23 178.7(2) . . . . ?
C24 C23 N3 C22 124.4(2) . . . . ?
C28 C27 N4 C26 177.4(2) . . . . ?
C25 C26 N4 C27 126.8(2) . . . . ?
C43 C46 N5 C47 -178.9(2) . . . . ?
C48 C47 N5 C46 90.8(3) . . . . ?
C52 C51 N6 C50 -177.6(2) . . . . ?
C49 C50 N6 C51 131.6(2) . . . . ?
C67 C70 N7 C71 176.5(2) . . . . ?
C72 C71 N7 C70 128.7(2) . . . . ?
C47 C48 N8 C72 164.17(19) . . . . ?
C47 C48 N8 C24 -74.4(2) . . . . ?
C71 C72 N8 C48 -69.6(2) . . . . ?
C71 C72 N8 C24 169.31(19) . . . . ?
C23 C24 N8 C48 174.16(19) . . . . ?
C23 C24 N8 C72 -64.5(2) . . . . ?
